data_1516273
loop_
_publ_author_name
'Araneda, Juan F.'
'Piers, Warren E.'
'Sgro, Michael J.'
'Parvez, Masood'

_publ_section_title
;
 Bronsted acid-catalyzed skeletal rearrangements in polycyclic conjugated
 boracycles: a thermal route to a ladder diborole
;
_journal_issue 8
_journal_name_full 'Chemical Science'
_journal_page_first 3189
_journal_paper_doi 10.1039/c4sc01201a
_journal_volume 5
_journal_year 2014
_chemical_formula_moiety 'C76 H118 B2 K2 O8'
_chemical_formula_sum 'C76 H118 B2 K2 O8'
_chemical_formula_weight 1259.52
_chemical_name_systematic
;
 ?
;
_space_group_IT_number 61
_symmetry_cell_setting orthorhombic
_symmetry_space_group_name_Hall '-P 2ac 2ab'
_symmetry_space_group_name_H-M 'P b c a'
_atom_sites_solution_hydrogens geom
_atom_sites_solution_primary direct
_atom_sites_solution_secondary difmap
_cell_angle_alpha 90.00
_cell_angle_beta 90.00
_cell_angle_gamma 90.00
_cell_formula_units_Z 4
_cell_length_a 16.1537(3)
_cell_length_b 19.9550(4)
_cell_length_c 22.8279(5)
_cell_measurement_reflns_used 8205
_cell_measurement_temperature 173(2)
_cell_measurement_theta_max 27.48
_cell_measurement_theta_min 1.00
_cell_volume 7358.5(3)
_computing_cell_refinement 'HKL DENZO (Otwinowski & Minor, 1997)'
_computing_data_collection 'COLLECT (Hooft, 1998)'
_computing_data_reduction 'SCALEPACK (Otwinowski & Minor, 1997)'
_computing_molecular_graphics 'ORTEP-3 (Farrugia, 1997)'
_computing_publication_material 'SHELXL-97 (Sheldrick, 2008)'
_computing_structure_refinement 'SHELXL-97 (Sheldrick, 2008)'
_computing_structure_solution 'SIR92 (Altomare et al., 1991)'
_diffrn_ambient_temperature 173(2)
_diffrn_measured_fraction_theta_full 0.987
_diffrn_measured_fraction_theta_max 0.987
_diffrn_measurement_device_type 'Nonius APEX2 CCD'
_diffrn_measurement_method ' \w and \f scans '
_diffrn_radiation_monochromator graphite
_diffrn_radiation_source 'fine-focus sealed tube'
_diffrn_radiation_type CuK\a
_diffrn_radiation_wavelength 1.54178
_diffrn_reflns_av_R_equivalents 0.0243
_diffrn_reflns_av_sigmaI/netI 0.0115
_diffrn_reflns_limit_h_max 19
_diffrn_reflns_limit_h_min -18
_diffrn_reflns_limit_k_max 24
_diffrn_reflns_limit_k_min -20
_diffrn_reflns_limit_l_max 28
_diffrn_reflns_limit_l_min -26
_diffrn_reflns_number 77463
_diffrn_reflns_theta_full 72.96
_diffrn_reflns_theta_max 72.96
_diffrn_reflns_theta_min 3.87
_exptl_absorpt_coefficient_mu 1.534
_exptl_absorpt_correction_T_max 0.8139
_exptl_absorpt_correction_T_min 0.7914
_exptl_absorpt_correction_type multi-scan
_exptl_absorpt_process_details 'SORTAV: (Blessing, 1997)'
_exptl_crystal_colour Purple
_exptl_crystal_density_diffrn 1.137
_exptl_crystal_density_method 'not measured'
_exptl_crystal_description Prism
_exptl_crystal_F_000 2744
_exptl_crystal_size_max 0.16
_exptl_crystal_size_mid 0.16
_exptl_crystal_size_min 0.14
_refine_diff_density_max 0.684
_refine_diff_density_min -0.549
_refine_diff_density_rms 0.055
_refine_ls_extinction_method none
_refine_ls_goodness_of_fit_ref 1.001
_refine_ls_hydrogen_treatment constr
_refine_ls_matrix_type full
_refine_ls_number_parameters 415
_refine_ls_number_reflns 7247
_refine_ls_number_restraints 15
_refine_ls_restrained_S_all 1.011
_refine_ls_R_factor_all 0.0805
_refine_ls_R_factor_gt 0.0701
_refine_ls_shift/su_max 0.001
_refine_ls_shift/su_mean 0.000
_refine_ls_structure_factor_coef Fsqd
_refine_ls_weighting_details 'calc w=1/[\s^2^(Fo^2^)+(0.1322P)^2^+4.4556P] where P=(Fo^2^+2Fc^2^)/3'
_refine_ls_weighting_scheme calc
_refine_ls_wR_factor_gt 0.2082
_refine_ls_wR_factor_ref 0.2222
_reflns_number_gt 5969
_reflns_number_total 7247
_reflns_threshold_expression >2sigma(I)
_cod_data_source_file c4sc01201a2.cif
_cod_data_source_block Compound_I
_cod_depositor_comments
;
The following automatic conversions were performed:

'_symmetry_cell_setting' value 'Orthorhombic' changed to
'orthorhombic' according to
/usr/data/users/saulius/crontab/automatic-downloads/rss-feeds/RSC/lib/dictionaries/cif_core.dic
dictionary named 'cif_core.dic' version 2.4.2 from
2011-04-26.

'_exptl_absorpt_correction_type' value 'Multi-scan'
changed to 'multi-scan' according to
/usr/data/users/saulius/crontab/automatic-downloads/rss-feeds/RSC/lib/dictionaries/cif_core.dic
dictionary named 'cif_core.dic' version 2.4.2 from 2011-04-26.

Automatic conversion script
Id: cif_fix_values 2281 2013-09-26 08:29:07Z andrius 

 Adding full bibliography for 1516273--1516276.cif.
;
_cod_database_code 1516273

loop_
_symmetry_equiv_pos_as_xyz
'x, y, z'
'-x+1/2, -y, z+1/2'
'x+1/2, -y+1/2, -z'
'-x, y+1/2, -z+1/2'
'-x, -y, -z'
'x-1/2, y, -z-1/2'
'-x-1/2, y-1/2, z'
'x, -y-1/2, z-1/2'

loop_
_atom_site_label
_atom_site_type_symbol
_atom_site_fract_x
_atom_site_fract_y
_atom_site_fract_z
_atom_site_U_iso_or_equiv
_atom_site_adp_type
_atom_site_occupancy
_atom_site_symmetry_multiplicity
_atom_site_calc_flag
_atom_site_refinement_flags
_atom_site_disorder_assembly
_atom_site_disorder_group
K1 K 0.33608(3) 0.94686(3) 0.01713(3) 0.0570(2) Uani 1 1 d . . .
O1 O 0.28587(13) 0.85401(11) 0.09638(9) 0.0715(5) Uani 1 1 d . . .
O2 O 0.22869(16) 1.04821(12) 0.00682(11) 0.0815(7) Uani 1 1 d . . .
O3 O 0.24047(16) 0.86499(11) -0.04575(11) 0.0813(7) Uani 1 1 d . . .
B1 B 0.47735(16) 1.04131(13) 0.08429(11) 0.0430(5) Uani 1 1 d . . .
C1 C 0.49282(14) 1.02658(11) 0.02061(9) 0.0414(5) Uani 1 1 d . . .
C2 C 0.48935(13) 1.09974(11) 0.00735(10) 0.0415(5) Uani 1 1 d . . .
C3 C 0.49950(15) 1.14558(11) -0.03709(10) 0.0462(5) Uani 1 1 d . . .
H3 H 0.5111 1.1318 -0.0761 0.055 Uiso 1 1 calc R . .
C4 C 0.49179(16) 1.21464(12) -0.02204(11) 0.0538(6) Uani 1 1 d . . .
H4 H 0.4984 1.2477 -0.0517 0.065 Uiso 1 1 calc R . .
C5 C 0.47524(18) 1.23425(13) 0.03371(13) 0.0602(6) Uani 1 1 d . . .
H5 H 0.4703 1.2807 0.0423 0.072 Uiso 1 1 calc R . .
C6 C 0.46516(17) 1.18693(13) 0.07938(12) 0.0584(6) Uani 1 1 d . . .
H6 H 0.4532 1.2012 0.1182 0.070 Uiso 1 1 calc R . .
C7 C 0.47299(14) 1.12033(12) 0.06656(10) 0.0473(5) Uani 1 1 d . . .
C8 C 0.47060(15) 1.00404(11) 0.14576(9) 0.0447(5) Uani 1 1 d . A .
C9 C 0.53554(17) 0.96409(12) 0.16839(10) 0.0512(6) Uani 1 1 d . . .
C10 C 0.5291(2) 0.93644(16) 0.22437(12) 0.0674(8) Uani 1 1 d . A .
H10 H 0.5733 0.9097 0.2386 0.081 Uiso 1 1 calc R . .
C11 C 0.4612(2) 0.94643(18) 0.25968(12) 0.0759(10) Uani 1 1 d . . .
C12 C 0.39742(19) 0.98504(17) 0.23765(11) 0.0679(8) Uani 1 1 d . A .
H12 H 0.3499 0.9925 0.2613 0.081 Uiso 1 1 calc R . .
C13 C 0.40058(16) 1.01350(13) 0.18166(10) 0.0511(6) Uani 1 1 d . . .
C14 C 0.61494(18) 0.95532(13) 0.13385(12) 0.0582(6) Uani 1 1 d . . .
H14 H 0.5994 0.9541 0.0915 0.070 Uiso 1 1 calc R . .
C15 C 0.6618(3) 0.8908(2) 0.1469(2) 0.0994(13) Uani 1 1 d . . .
H15A H 0.6846 0.8928 0.1867 0.149 Uiso 1 1 calc R . .
H15B H 0.7070 0.8855 0.1187 0.149 Uiso 1 1 calc R . .
H15C H 0.6239 0.8526 0.1438 0.149 Uiso 1 1 calc R . .
C16 C 0.67125(18) 1.01577(18) 0.14234(14) 0.0697(8) Uani 1 1 d . . .
H16A H 0.6421 1.0565 0.1300 0.105 Uiso 1 1 calc R . .
H16B H 0.7214 1.0101 0.1187 0.105 Uiso 1 1 calc R . .
H16C H 0.6864 1.0196 0.1838 0.105 Uiso 1 1 calc R . .
C17 C 0.4411(5) 0.9339(4) 0.3267(3) 0.0601(12) Uani 0.423(5) 1 d PD A 1
H17 H 0.3863 0.9532 0.3380 0.072 Uiso 0.423(5) 1 calc PR A 1
C18 C 0.5108(17) 0.962(2) 0.364(2) 0.0840(17) Uani 0.423(5) 1 d PD A 1
H18A H 0.5028 0.9485 0.4049 0.126 Uiso 0.423(5) 1 calc PR A 1
H18B H 0.5105 1.0112 0.3615 0.126 Uiso 0.423(5) 1 calc PR A 1
H18C H 0.5639 0.9450 0.3499 0.126 Uiso 0.423(5) 1 calc PR A 1
C19 C 0.4405(6) 0.8579(4) 0.3296(3) 0.0845(17) Uani 0.423(5) 1 d PD A 1
H19A H 0.4921 0.8404 0.3130 0.127 Uiso 0.423(5) 1 calc PR A 1
H19B H 0.3934 0.8406 0.3071 0.127 Uiso 0.423(5) 1 calc PR A 1
H19C H 0.4355 0.8436 0.3705 0.127 Uiso 0.423(5) 1 calc PR A 1
C17' C 0.4705(3) 0.9075(3) 0.3182(2) 0.0601(12) Uani 0.577(5) 1 d PD A 2
H17' H 0.5098 0.8693 0.3131 0.072 Uiso 0.577(5) 1 calc PR A 2
C18' C 0.5045(13) 0.9569(17) 0.3628(17) 0.0840(17) Uani 0.577(5) 1 d PD A 2
H18D H 0.4660 0.9946 0.3670 0.126 Uiso 0.577(5) 1 calc PR A 2
H18E H 0.5584 0.9736 0.3496 0.126 Uiso 0.577(5) 1 calc PR A 2
H18F H 0.5109 0.9344 0.4007 0.126 Uiso 0.577(5) 1 calc PR A 2
C19' C 0.3873(4) 0.8819(4) 0.3390(3) 0.0845(17) Uani 0.577(5) 1 d PD A 2
H19D H 0.3953 0.8526 0.3730 0.127 Uiso 0.577(5) 1 calc PR A 2
H19E H 0.3606 0.8566 0.3074 0.127 Uiso 0.577(5) 1 calc PR A 2
H19F H 0.3522 0.9199 0.3500 0.127 Uiso 0.577(5) 1 calc PR A 2
C20 C 0.32702(16) 1.05410(13) 0.16092(12) 0.0559(6) Uani 1 1 d . A .
H20 H 0.3380 1.0675 0.1194 0.067 Uiso 1 1 calc R . .
C21 C 0.24640(18) 1.01379(15) 0.16160(13) 0.0636(7) Uani 1 1 d . . .
H21A H 0.2531 0.9733 0.1378 0.095 Uiso 1 1 calc R A .
H21B H 0.2015 1.0412 0.1455 0.095 Uiso 1 1 calc R . .
H21C H 0.2330 1.0011 0.2020 0.095 Uiso 1 1 calc R . .
C22 C 0.3168(2) 1.11830(18) 0.19664(18) 0.0839(10) Uani 1 1 d . . .
H22A H 0.3122 1.1070 0.2383 0.126 Uiso 1 1 calc R A .
H22B H 0.2666 1.1418 0.1840 0.126 Uiso 1 1 calc R . .
H22C H 0.3650 1.1473 0.1906 0.126 Uiso 1 1 calc R . .
C23 C 0.33168(19) 0.83015(19) 0.14558(15) 0.0741(8) Uani 1 1 d . . .
H23A H 0.3713 0.8646 0.1593 0.089 Uiso 1 1 calc R . .
H23B H 0.3629 0.7892 0.1352 0.089 Uiso 1 1 calc R . .
C24 C 0.2688(3) 0.8153(2) 0.19214(18) 0.0962(12) Uani 1 1 d . . .
H24A H 0.2803 0.7714 0.2107 0.115 Uiso 1 1 calc R . .
H24B H 0.2695 0.8504 0.2227 0.115 Uiso 1 1 calc R . .
C25 C 0.1894(3) 0.8141(2) 0.1625(2) 0.1047(14) Uani 1 1 d . . .
H25A H 0.1533 0.8503 0.1776 0.126 Uiso 1 1 calc R . .
H25B H 0.1614 0.7706 0.1691 0.126 Uiso 1 1 calc R . .
C26 C 0.2059(2) 0.8241(2) 0.09958(18) 0.0894(11) Uani 1 1 d . . .
H26A H 0.2052 0.7807 0.0786 0.107 Uiso 1 1 calc R . .
H26B H 0.1637 0.8539 0.0820 0.107 Uiso 1 1 calc R . .
C27 C 0.2427(3) 1.1189(2) 0.0114(2) 0.0952(12) Uani 1 1 d . . .
H27A H 0.2518 1.1388 -0.0278 0.114 Uiso 1 1 calc R . .
H27B H 0.2918 1.1281 0.0361 0.114 Uiso 1 1 calc R . .
C28 C 0.1686(3) 1.1462(2) 0.0381(3) 0.1230(19) Uani 1 1 d . . .
H28A H 0.1556 1.1906 0.0212 0.148 Uiso 1 1 calc R . .
H28B H 0.1764 1.1514 0.0809 0.148 Uiso 1 1 calc R . .
C29 C 0.0996(3) 1.0974(2) 0.02571(18) 0.0968(13) Uani 1 1 d . . .
H29A H 0.0669 1.0885 0.0615 0.116 Uiso 1 1 calc R . .
H29B H 0.0623 1.1149 -0.0051 0.116 Uiso 1 1 calc R . .
C30 C 0.1425(3) 1.0358(2) 0.0056(2) 0.0940(11) Uani 1 1 d . . .
H30A H 0.1287 0.9977 0.0316 0.113 Uiso 1 1 calc R . .
H30B H 0.1248 1.0243 -0.0347 0.113 Uiso 1 1 calc R . .
C31 C 0.2889(4) 0.8076(3) -0.0517(3) 0.143(2) Uani 1 1 d . . .
H31A H 0.3481 0.8196 -0.0479 0.171 Uiso 1 1 calc R . .
H31B H 0.2751 0.7754 -0.0201 0.171 Uiso 1 1 calc R . .
C32 C 0.2753(4) 0.7782(3) -0.1053(3) 0.138(2) Uani 1 1 d . . .
H32A H 0.2675 0.7292 -0.1008 0.165 Uiso 1 1 calc R . .
H32B H 0.3229 0.7861 -0.1317 0.165 Uiso 1 1 calc R . .
C33 C 0.2002(5) 0.8090(3) -0.1294(2) 0.141(2) Uani 1 1 d . . .
H33A H 0.1568 0.7748 -0.1357 0.169 Uiso 1 1 calc R . .
H33B H 0.2123 0.8312 -0.1672 0.169 Uiso 1 1 calc R . .
C34 C 0.1727(2) 0.8595(2) -0.0844(2) 0.0893(11) Uani 1 1 d . . .
H34A H 0.1604 0.9032 -0.1030 0.107 Uiso 1 1 calc R . .
H34B H 0.1227 0.8437 -0.0635 0.107 Uiso 1 1 calc R . .
O4 O 0.5129(3) 0.1833(4) 0.3258(2) 0.219(3) Uani 1 1 d DU . .
C35 C 0.5028(4) 0.2277(3) 0.2776(3) 0.1314(19) Uani 1 1 d D . .
H35A H 0.5201 0.2739 0.2879 0.158 Uiso 1 1 calc R . .
H35B H 0.4446 0.2285 0.2639 0.158 Uiso 1 1 calc R . .
C36 C 0.5594(6) 0.1977(5) 0.2318(3) 0.231(6) Uani 1 1 d D . .
H36A H 0.5323 0.1954 0.1929 0.277 Uiso 1 1 calc R . .
H36B H 0.6119 0.2231 0.2284 0.277 Uiso 1 1 calc R . .
C37 C 0.5727(5) 0.1307(4) 0.2569(3) 0.182(4) Uani 1 1 d D . .
H37A H 0.5260 0.1007 0.2468 0.218 Uiso 1 1 calc R . .
H37B H 0.6244 0.1108 0.2414 0.218 Uiso 1 1 calc R . .
C38 C 0.5782(7) 0.1389(5) 0.3183(3) 0.228(5) Uani 1 1 d DU . .
H38A H 0.5691 0.0962 0.3395 0.274 Uiso 1 1 calc R . .
H38B H 0.6318 0.1586 0.3303 0.274 Uiso 1 1 calc R . .

loop_
_atom_site_aniso_label
_atom_site_aniso_U_11
_atom_site_aniso_U_22
_atom_site_aniso_U_33
_atom_site_aniso_U_23
_atom_site_aniso_U_13
_atom_site_aniso_U_12
K1 0.0422(3) 0.0542(3) 0.0747(4) -0.0032(2) 0.0023(2) -0.0026(2)
O1 0.0610(11) 0.0820(13) 0.0717(12) 0.0020(10) 0.0022(9) -0.0190(10)
O2 0.0753(15) 0.0833(15) 0.0858(15) 0.0007(12) 0.0034(12) 0.0248(12)
O3 0.0913(16) 0.0646(12) 0.0880(15) -0.0099(11) -0.0276(13) 0.0005(11)
B1 0.0426(12) 0.0482(13) 0.0383(12) -0.0011(10) 0.0014(10) -0.0048(10)
C1 0.0420(11) 0.0437(11) 0.0386(10) 0.0007(8) 0.0023(8) -0.0015(9)
C2 0.0347(10) 0.0421(11) 0.0477(11) 0.0014(9) 0.0018(8) 0.0004(8)
C3 0.0499(12) 0.0447(11) 0.0442(11) 0.0043(9) 0.0052(9) 0.0005(9)
C4 0.0554(14) 0.0422(12) 0.0637(15) 0.0095(10) 0.0035(11) 0.0037(10)
C5 0.0606(15) 0.0427(12) 0.0773(17) -0.0044(12) 0.0074(13) 0.0037(11)
C6 0.0634(15) 0.0565(14) 0.0551(14) -0.0102(11) 0.0104(12) 0.0000(12)
C7 0.0430(11) 0.0541(13) 0.0448(11) 0.0020(10) 0.0045(9) -0.0016(9)
C8 0.0544(13) 0.0458(11) 0.0339(10) -0.0041(8) 0.0011(9) -0.0111(9)
C9 0.0619(14) 0.0492(12) 0.0425(11) 0.0038(9) -0.0041(10) -0.0095(11)
C10 0.0724(18) 0.0750(18) 0.0549(15) 0.0213(13) -0.0157(13) -0.0223(14)
C11 0.081(2) 0.105(2) 0.0421(14) 0.0203(14) -0.0112(13) -0.0452(18)
C12 0.0684(17) 0.098(2) 0.0371(12) -0.0011(12) 0.0065(12) -0.0320(16)
C13 0.0564(13) 0.0598(14) 0.0370(11) -0.0059(9) 0.0035(10) -0.0150(11)
C14 0.0636(16) 0.0590(14) 0.0522(14) 0.0022(11) -0.0054(12) 0.0061(12)
C15 0.112(3) 0.088(2) 0.097(3) 0.015(2) -0.009(2) 0.039(2)
C16 0.0547(15) 0.090(2) 0.0647(17) -0.0027(15) 0.0029(12) -0.0070(14)
C17 0.055(3) 0.083(4) 0.042(2) 0.017(2) 0.004(2) -0.002(2)
C18 0.083(4) 0.128(5) 0.0406(18) 0.010(2) -0.004(3) -0.028(4)
C19 0.076(3) 0.120(5) 0.058(2) 0.033(3) -0.002(3) -0.031(3)
C17' 0.055(3) 0.083(4) 0.042(2) 0.017(2) 0.004(2) -0.002(2)
C18' 0.083(4) 0.128(5) 0.0406(18) 0.010(2) -0.004(3) -0.028(4)
C19' 0.076(3) 0.120(5) 0.058(2) 0.033(3) -0.002(3) -0.031(3)
C20 0.0563(15) 0.0608(15) 0.0506(13) -0.0060(11) 0.0138(11) -0.0076(11)
C21 0.0590(15) 0.0706(17) 0.0613(15) -0.0070(13) 0.0076(13) -0.0085(13)
C22 0.081(2) 0.073(2) 0.098(2) -0.0267(18) 0.0239(19) -0.0106(16)
C23 0.0646(18) 0.080(2) 0.078(2) -0.0029(16) -0.0014(15) -0.0043(15)
C24 0.097(3) 0.107(3) 0.085(2) 0.017(2) 0.012(2) -0.021(2)
C25 0.074(2) 0.111(3) 0.130(4) 0.028(3) 0.023(2) -0.013(2)
C26 0.0645(19) 0.104(3) 0.099(3) -0.010(2) 0.0029(18) -0.0283(18)
C27 0.104(3) 0.078(2) 0.103(3) 0.017(2) 0.007(2) 0.020(2)
C28 0.135(4) 0.078(3) 0.155(4) 0.012(3) 0.052(3) 0.026(3)
C29 0.088(3) 0.121(3) 0.081(2) -0.005(2) 0.0061(19) 0.037(3)
C30 0.083(3) 0.099(3) 0.100(3) -0.007(2) -0.014(2) 0.020(2)
C31 0.164(5) 0.098(3) 0.167(5) -0.052(3) -0.085(4) 0.053(3)
C32 0.172(6) 0.100(3) 0.140(4) -0.026(3) -0.005(4) 0.042(4)
C33 0.203(6) 0.106(3) 0.113(4) -0.029(3) -0.074(4) 0.012(4)
C34 0.071(2) 0.079(2) 0.117(3) -0.004(2) -0.0179(19) -0.0133(16)
O4 0.150(4) 0.386(10) 0.119(3) 0.066(5) 0.025(3) 0.054(5)
C35 0.138(5) 0.113(4) 0.143(5) 0.010(3) -0.032(4) 0.022(3)
C36 0.195(8) 0.409(16) 0.089(4) 0.083(7) 0.018(4) -0.073(10)
C37 0.148(6) 0.224(8) 0.174(7) -0.128(6) 0.004(5) -0.015(6)
C38 0.302(13) 0.218(9) 0.165(8) 0.023(7) 0.043(8) 0.093(9)

loop_
_atom_type_symbol
_atom_type_description
_atom_type_scat_dispersion_real
_atom_type_scat_dispersion_imag
_atom_type_scat_source
C C 0.0181 0.0091 'International Tables Vol C Tables 4.2.6.8 and 6.1.1.4'
H H 0.0000 0.0000 'International Tables Vol C Tables 4.2.6.8 and 6.1.1.4'
O O 0.0492 0.0322 'International Tables Vol C Tables 4.2.6.8 and 6.1.1.4'
K K 0.3868 1.0657 'International Tables Vol C Tables 4.2.6.8 and 6.1.1.4'
B B 0.0090 0.0039 'International Tables Vol C Tables 4.2.6.8 and 6.1.1.4'

loop_
_geom_angle_atom_site_label_1
_geom_angle_atom_site_label_2
_geom_angle_atom_site_label_3
_geom_angle
_geom_angle_site_symmetry_1
_geom_angle_site_symmetry_3
O3 K1 O2 92.30(8) . .
O3 K1 O1 76.56(7) . .
O2 K1 O1 112.40(8) . .
O3 K1 C1 119.77(8) . 5_675
O2 K1 C1 116.56(8) . 5_675
O1 K1 C1 126.79(7) . 5_675
O3 K1 C1 146.11(8) . .
O2 K1 C1 98.58(7) . .
O1 K1 C1 126.76(6) . .
C1 K1 C1 28.00(8) 5_675 .
O3 K1 C2 104.62(7) . 5_675
O2 K1 C2 145.25(7) . 5_675
O1 K1 C2 101.08(7) . 5_675
C1 K1 C2 28.93(6) 5_675 5_675
C1 K1 C2 51.58(6) . 5_675
O3 K1 C3 101.54(7) . 5_675
O2 K1 C3 165.20(8) . 5_675
O1 K1 C3 76.37(6) . 5_675
C1 K1 C3 51.60(6) 5_675 5_675
C1 K1 C3 66.94(6) . 5_675
C2 K1 C3 24.89(6) 5_675 5_675
O3 K1 C31 24.41(10) . .
O2 K1 C31 116.59(11) . .
O1 K1 C31 70.81(15) . .
C1 K1 C31 103.33(14) 5_675 .
C1 K1 C31 131.27(15) . .
C2 K1 C31 82.39(13) 5_675 .
C3 K1 C31 77.13(10) 5_675 .
O3 K1 B1 172.00(8) . .
O2 K1 B1 93.26(8) . .
O1 K1 B1 106.50(6) . .
C1 K1 B1 52.40(6) 5_675 .
C1 K1 B1 26.82(6) . .
C2 K1 B1 67.68(6) 5_675 .
C3 K1 B1 72.45(6) 5_675 .
C31 K1 B1 149.08(11) . .
C26 O1 C23 106.9(3) . .
C26 O1 K1 126.2(2) . .
C23 O1 K1 126.70(17) . .
C30 O2 C27 109.3(3) . .
C30 O2 K1 120.5(2) . .
C27 O2 K1 129.5(2) . .
C31 O3 C34 108.2(3) . .
C31 O3 K1 103.3(2) . .
C34 O3 K1 146.5(2) . .
C1 B1 C8 140.5(2) . .
C1 B1 C7 87.49(17) . .
C8 B1 C7 131.9(2) . .
C1 B1 K1 63.81(12) . .
C8 B1 K1 95.41(13) . .
C7 B1 K1 113.79(14) . .
C1 C1 C2 126.6(2) 5_675 .
C1 C1 B1 143.5(3) 5_675 .
C2 C1 B1 89.91(18) . .
C1 C1 K1 77.86(17) 5_675 5_675
C2 C1 K1 78.44(12) . 5_675
B1 C1 K1 113.81(15) . 5_675
C1 C1 K1 74.14(17) 5_675 .
C2 C1 K1 118.90(14) . .
B1 C1 K1 89.37(13) . .
K1 C1 K1 152.00(8) 5_675 .
C3 C2 C7 121.7(2) . .
C3 C2 C1 142.7(2) . .
C7 C2 C1 95.51(18) . .
C3 C2 K1 87.54(14) . 5_675
C7 C2 K1 115.70(14) . 5_675
C1 C2 K1 72.62(12) . 5_675
C2 C3 C4 117.0(2) . .
C2 C3 K1 67.57(13) . 5_675
C4 C3 K1 125.69(17) . 5_675
C2 C3 H3 121.5 . .
C4 C3 H3 121.5 . .
K1 C3 H3 78.9 5_675 .
C5 C4 C3 121.4(2) . .
C5 C4 H4 119.3 . .
C3 C4 H4 119.3 . .
C4 C5 C6 121.4(2) . .
C4 C5 H5 119.3 . .
C6 C5 H5 119.3 . .
C7 C6 C5 118.7(2) . .
C7 C6 H6 120.7 . .
C5 C6 H6 120.7 . .
C6 C7 C2 119.8(2) . .
C6 C7 B1 153.1(2) . .
C2 C7 B1 87.07(18) . .
C13 C8 C9 117.3(2) . .
C13 C8 B1 120.3(2) . .
C9 C8 B1 122.3(2) . .
C10 C9 C8 120.1(3) . .
C10 C9 C14 119.6(3) . .
C8 C9 C14 120.2(2) . .
C11 C10 C9 122.6(3) . .
C11 C10 H10 118.7 . .
C9 C10 H10 118.7 . .
C10 C11 C12 117.5(2) . .
C10 C11 C17' 110.8(3) . .
C12 C11 C17' 131.7(3) . .
C10 C11 C17 134.9(4) . .
C12 C11 C17 106.7(4) . .
C11 C12 C13 122.1(3) . .
C11 C12 H12 118.9 . .
C13 C12 H12 118.9 . .
C12 C13 C8 120.4(3) . .
C12 C13 C20 118.3(2) . .
C8 C13 C20 121.3(2) . .
C9 C14 C15 114.6(3) . .
C9 C14 C16 110.3(2) . .
C15 C14 C16 110.3(3) . .
C9 C14 H14 107.1 . .
C15 C14 H14 107.1 . .
C16 C14 H14 107.1 . .
C14 C15 H15A 109.5 . .
C14 C15 H15B 109.5 . .
H15A C15 H15B 109.5 . .
C14 C15 H15C 109.5 . .
H15A C15 H15C 109.5 . .
H15B C15 H15C 109.5 . .
C14 C16 H16A 109.5 . .
C14 C16 H16B 109.5 . .
H16A C16 H16B 109.5 . .
C14 C16 H16C 109.5 . .
H16A C16 H16C 109.5 . .
H16B C16 H16C 109.5 . .
C19 C17 C18 111(2) . .
C19 C17 C11 101.6(5) . .
C18 C17 C11 109(3) . .
C19 C17 H17 111.6 . .
C18 C17 H17 111.6 . .
C11 C17 H17 111.6 . .
C19' C17' C18' 109.2(15) . .
C19' C17' C11 110.7(4) . .
C18' C17' C11 107(2) . .
C19' C17' H17' 110.1 . .
C18' C17' H17' 110.1 . .
C11 C17' H17' 110.1 . .
C17' C18' H18D 109.5 . .
C17' C18' H18E 109.5 . .
H18D C18' H18E 109.5 . .
C17' C18' H18F 109.5 . .
H18D C18' H18F 109.5 . .
H18E C18' H18F 109.5 . .
C17' C19' H19D 109.5 . .
C17' C19' H19E 109.5 . .
H19D C19' H19E 109.5 . .
C17' C19' H19F 109.5 . .
H19D C19' H19F 109.5 . .
H19E C19' H19F 109.5 . .
C13 C20 C22 111.5(3) . .
C13 C20 C21 112.5(2) . .
C22 C20 C21 110.1(2) . .
C13 C20 H20 107.5 . .
C22 C20 H20 107.5 . .
C21 C20 H20 107.5 . .
C20 C21 H21A 109.5 . .
C20 C21 H21B 109.5 . .
H21A C21 H21B 109.5 . .
C20 C21 H21C 109.5 . .
H21A C21 H21C 109.5 . .
H21B C21 H21C 109.5 . .
C20 C22 H22A 109.5 . .
C20 C22 H22B 109.5 . .
H22A C22 H22B 109.5 . .
C20 C22 H22C 109.5 . .
H22A C22 H22C 109.5 . .
H22B C22 H22C 109.5 . .
O1 C23 C24 105.8(3) . .
O1 C23 H23A 110.6 . .
C24 C23 H23A 110.6 . .
O1 C23 H23B 110.6 . .
C24 C23 H23B 110.6 . .
H23A C23 H23B 108.7 . .
C25 C24 C23 105.8(3) . .
C25 C24 H24A 110.6 . .
C23 C24 H24A 110.6 . .
C25 C24 H24B 110.6 . .
C23 C24 H24B 110.6 . .
H24A C24 H24B 108.7 . .
C24 C25 C26 107.0(3) . .
C24 C25 H25A 110.3 . .
C26 C25 H25A 110.3 . .
C24 C25 H25B 110.3 . .
C26 C25 H25B 110.3 . .
H25A C25 H25B 108.6 . .
O1 C26 C25 105.7(3) . .
O1 C26 H26A 110.6 . .
C25 C26 H26A 110.6 . .
O1 C26 H26B 110.6 . .
C25 C26 H26B 110.6 . .
H26A C26 H26B 108.7 . .
O2 C27 C28 105.7(4) . .
O2 C27 H27A 110.6 . .
C28 C27 H27A 110.6 . .
O2 C27 H27B 110.6 . .
C28 C27 H27B 110.6 . .
H27A C27 H27B 108.7 . .
C27 C28 C29 106.8(4) . .
C27 C28 H28A 110.4 . .
C29 C28 H28A 110.4 . .
C27 C28 H28B 110.4 . .
C29 C28 H28B 110.4 . .
H28A C28 H28B 108.6 . .
C30 C29 C28 104.4(4) . .
C30 C29 H29A 110.9 . .
C28 C29 H29A 110.9 . .
C30 C29 H29B 110.9 . .
C28 C29 H29B 110.9 . .
H29A C29 H29B 108.9 . .
O2 C30 C29 107.9(4) . .
O2 C30 H30A 110.1 . .
C29 C30 H30A 110.1 . .
O2 C30 H30B 110.1 . .
C29 C30 H30B 110.1 . .
H30A C30 H30B 108.4 . .
C32 C31 O3 110.3(4) . .
C32 C31 K1 145.5(5) . .
O3 C31 K1 52.26(19) . .
C32 C31 H31A 109.6 . .
O3 C31 H31A 109.6 . .
K1 C31 H31A 61.9 . .
C32 C31 H31B 109.6 . .
O3 C31 H31B 109.6 . .
K1 C31 H31B 104.7 . .
H31A C31 H31B 108.1 . .
C31 C32 C33 106.7(4) . .
C31 C32 H32A 110.4 . .
C33 C32 H32A 110.4 . .
C31 C32 H32B 110.4 . .
C33 C32 H32B 110.4 . .
H32A C32 H32B 108.6 . .
C32 C33 C34 105.7(4) . .
C32 C33 H33A 110.6 . .
C34 C33 H33A 110.6 . .
C32 C33 H33B 110.6 . .
C34 C33 H33B 110.6 . .
H33A C33 H33B 108.7 . .
O3 C34 C33 104.4(4) . .
O3 C34 H34A 110.9 . .
C33 C34 H34A 110.9 . .
O3 C34 H34B 110.9 . .
C33 C34 H34B 110.9 . .
H34A C34 H34B 108.9 . .
C38 O4 C35 113.0(5) . .
O4 C35 C36 102.6(5) . .
O4 C35 H35A 111.2 . .
C36 C35 H35A 111.2 . .
O4 C35 H35B 111.2 . .
C36 C35 H35B 111.2 . .
H35A C35 H35B 109.2 . .
C37 C36 C35 100.3(5) . .
C37 C36 H36A 111.7 . .
C35 C36 H36A 111.7 . .
C37 C36 H36B 111.7 . .
C35 C36 H36B 111.7 . .
H36A C36 H36B 109.5 . .
C38 C37 C36 106.9(6) . .
C38 C37 H37A 110.3 . .
C36 C37 H37A 110.3 . .
C38 C37 H37B 110.3 . .
C36 C37 H37B 110.3 . .
H37A C37 H37B 108.6 . .
O4 C38 C37 98.5(7) . .
O4 C38 H38A 112.1 . .
C37 C38 H38A 112.1 . .
O4 C38 H38B 112.1 . .
C37 C38 H38B 112.1 . .
H38A C38 H38B 109.7 . .

loop_
_geom_bond_atom_site_label_1
_geom_bond_atom_site_label_2
_geom_bond_distance
_geom_bond_site_symmetry_2
K1 O3 2.667(2) .
K1 O2 2.675(2) .
K1 O1 2.714(2) .
K1 C1 2.943(2) 5_675
K1 C1 2.991(2) .
K1 C2 3.021(2) 5_675
K1 C3 3.266(2) 5_675
K1 C31 3.282(5) .
K1 B1 3.333(3) .
O1 C26 1.426(4) .
O1 C23 1.427(4) .
O2 C30 1.414(5) .
O2 C27 1.432(5) .
O3 C31 1.394(5) .
O3 C34 1.410(4) .
B1 C1 1.504(3) .
B1 C8 1.592(3) .
B1 C7 1.629(4) .
C1 C1 1.437(4) 5_675
C1 C2 1.492(3) .
C1 K1 2.943(2) 5_675
C2 C3 1.376(3) .
C2 C7 1.437(3) .
C2 K1 3.021(2) 5_675
C3 C4 1.426(3) .
C3 K1 3.266(2) 5_675
C3 H3 0.9500 .
C4 C5 1.358(4) .
C4 H4 0.9500 .
C5 C6 1.416(4) .
C5 H5 0.9500 .
C6 C7 1.367(4) .
C6 H6 0.9500 .
C8 C13 1.410(3) .
C8 C9 1.415(4) .
C9 C10 1.396(4) .
C9 C14 1.516(4) .
C10 C11 1.376(5) .
C10 H10 0.9500 .
C11 C12 1.381(5) .
C11 C17' 1.552(6) .
C11 C17 1.584(8) .
C12 C13 1.400(3) .
C12 H12 0.9500 .
C13 C20 1.514(4) .
C14 C15 1.523(4) .
C14 C16 1.523(4) .
C14 H14 1.0000 .
C15 H15A 0.9800 .
C15 H15B 0.9800 .
C15 H15C 0.9800 .
C16 H16A 0.9800 .
C16 H16B 0.9800 .
C16 H16C 0.9800 .
C17 C19 1.517(5) .
C17 C18 1.521(5) .
C17 H17 1.0000 .
C18 H18A 0.9800 .
C18 H18B 0.9800 .
C18 H18C 0.9800 .
C19 H19A 0.9800 .
C19 H19B 0.9800 .
C19 H19C 0.9800 .
C17' C19' 1.513(4) .
C17' C18' 1.521(5) .
C17' H17' 1.0000 .
C18' H18D 0.9800 .
C18' H18E 0.9800 .
C18' H18F 0.9800 .
C19' H19D 0.9800 .
C19' H19E 0.9800 .
C19' H19F 0.9800 .
C20 C22 1.528(4) .
C20 C21 1.531(4) .
C20 H20 1.0000 .
C21 H21A 0.9800 .
C21 H21B 0.9800 .
C21 H21C 0.9800 .
C22 H22A 0.9800 .
C22 H22B 0.9800 .
C22 H22C 0.9800 .
C23 C24 1.500(5) .
C23 H23A 0.9900 .
C23 H23B 0.9900 .
C24 C25 1.450(6) .
C24 H24A 0.9900 .
C24 H24B 0.9900 .
C25 C26 1.475(6) .
C25 H25A 0.9900 .
C25 H25B 0.9900 .
C26 H26A 0.9900 .
C26 H26B 0.9900 .
C27 C28 1.450(6) .
C27 H27A 0.9900 .
C27 H27B 0.9900 .
C28 C29 1.506(7) .
C28 H28A 0.9900 .
C28 H28B 0.9900 .
C29 C30 1.484(6) .
C29 H29A 0.9900 .
C29 H29B 0.9900 .
C30 H30A 0.9900 .
C30 H30B 0.9900 .
C31 C32 1.376(7) .
C31 H31A 0.9900 .
C31 H31B 0.9900 .
C32 C33 1.465(8) .
C32 H32A 0.9900 .
C32 H32B 0.9900 .
C33 C34 1.506(7) .
C33 H33A 0.9900 .
C33 H33B 0.9900 .
C34 H34A 0.9900 .
C34 H34B 0.9900 .
O4 C38 1.389(6) .
O4 C35 1.422(5) .
C35 C36 1.513(7) .
C35 H35A 0.9900 .
C35 H35B 0.9900 .
C36 C37 1.472(7) .
C36 H36A 0.9900 .
C36 H36B 0.9900 .
C37 C38 1.413(7) .
C37 H37A 0.9900 .
C37 H37B 0.9900 .
C38 H38A 0.9900 .
C38 H38B 0.9900 .

loop_
_geom_torsion_atom_site_label_1
_geom_torsion_atom_site_label_2
_geom_torsion_atom_site_label_3
_geom_torsion_atom_site_label_4
_geom_torsion
_geom_torsion_site_symmetry_1
_geom_torsion_site_symmetry_4
O3 K1 O1 C26 -38.2(3) . .
O2 K1 O1 C26 48.7(3) . .
C1 K1 O1 C26 -155.5(3) 5_675 .
C1 K1 O1 C26 169.3(2) . .
C2 K1 O1 C26 -140.8(3) 5_675 .
C3 K1 O1 C26 -143.8(3) 5_675 .
C31 K1 O1 C26 -62.9(3) . .
B1 K1 O1 C26 149.5(3) . .
O3 K1 O1 C23 147.6(2) . .
O2 K1 O1 C23 -125.5(2) . .
C1 K1 O1 C23 30.3(3) 5_675 .
C1 K1 O1 C23 -4.9(3) . .
C2 K1 O1 C23 45.0(2) 5_675 .
C3 K1 O1 C23 42.0(2) 5_675 .
C31 K1 O1 C23 122.9(3) . .
B1 K1 O1 C23 -24.7(2) . .
O3 K1 O2 C30 34.6(3) . .
O1 K1 O2 C30 -41.8(3) . .
C1 K1 O2 C30 159.8(3) 5_675 .
C1 K1 O2 C30 -177.6(3) . .
C2 K1 O2 C30 154.7(3) 5_675 .
C3 K1 O2 C30 -166.0(3) 5_675 .
C31 K1 O2 C30 37.2(3) . .
B1 K1 O2 C30 -151.1(3) . .
O3 K1 O2 C27 -156.7(3) . .
O1 K1 O2 C27 126.9(3) . .
C1 K1 O2 C27 -31.6(3) 5_675 .
C1 K1 O2 C27 -8.9(3) . .
C2 K1 O2 C27 -36.6(4) 5_675 .
C3 K1 O2 C27 2.7(5) 5_675 .
C31 K1 O2 C27 -154.1(3) . .
B1 K1 O2 C27 17.5(3) . .
O2 K1 O3 C31 174.4(4) . .
O1 K1 O3 C31 -73.1(4) . .
C1 K1 O3 C31 51.8(4) 5_675 .
C1 K1 O3 C31 65.3(4) . .
C2 K1 O3 C31 25.1(4) 5_675 .
C3 K1 O3 C31 -0.3(4) 5_675 .
O2 K1 O3 C34 14.9(4) . .
O1 K1 O3 C34 127.4(5) . .
C1 K1 O3 C34 -107.7(4) 5_675 .
C1 K1 O3 C34 -94.3(5) . .
C2 K1 O3 C34 -134.5(4) 5_675 .
C3 K1 O3 C34 -159.9(4) 5_675 .
C31 K1 O3 C34 -159.5(6) . .
O2 K1 B1 C1 -102.61(14) . .
O1 K1 B1 C1 142.87(14) . .
C1 K1 B1 C1 18.80(16) 5_675 .
C2 K1 B1 C1 47.42(13) 5_675 .
C3 K1 B1 C1 73.44(14) 5_675 .
C31 K1 B1 C1 62.8(3) . .
O2 K1 B1 C8 112.54(14) . .
O1 K1 B1 C8 -1.97(15) . .
C1 K1 B1 C8 -126.04(16) 5_675 .
C1 K1 B1 C8 -144.8(2) . .
C2 K1 B1 C8 -97.43(14) 5_675 .
C3 K1 B1 C8 -71.40(14) 5_675 .
C31 K1 B1 C8 -82.0(3) . .
O2 K1 B1 C7 -28.28(16) . .
O1 K1 B1 C7 -142.80(15) . .
C1 K1 B1 C7 93.14(16) 5_675 .
C1 K1 B1 C7 74.33(18) . .
C2 K1 B1 C7 121.75(16) 5_675 .
C3 K1 B1 C7 147.77(16) 5_675 .
C31 K1 B1 C7 137.1(3) . .
C8 B1 C1 C1 2.8(7) . 5_675
C7 B1 C1 C1 -179.8(4) . 5_675
K1 B1 C1 C1 -61.7(4) . 5_675
C8 B1 C1 C2 -176.7(3) . .
C7 B1 C1 C2 0.77(16) . .
K1 B1 C1 C2 118.90(14) . .
C8 B1 C1 K1 -99.4(3) . 5_675
C7 B1 C1 K1 78.08(16) . 5_675
K1 B1 C1 K1 -163.79(13) . 5_675
C8 B1 C1 K1 64.4(3) . .
C7 B1 C1 K1 -118.13(13) . .
O3 K1 C1 C1 -25.5(2) . 5_675
O2 K1 C1 C1 -132.78(17) . 5_675
O1 K1 C1 C1 100.80(17) . 5_675
C2 K1 C1 C1 27.43(15) 5_675 5_675
C3 K1 C1 C1 50.41(16) 5_675 5_675
C31 K1 C1 C1 4.5(2) . 5_675
B1 K1 C1 C1 147.1(3) . 5_675
O3 K1 C1 C2 97.93(18) . .
O2 K1 C1 C2 -9.38(16) . .
O1 K1 C1 C2 -135.80(15) . .
C1 K1 C1 C2 123.4(3) 5_675 .
C2 K1 C1 C2 150.83(15) 5_675 .
C3 K1 C1 C2 173.81(17) 5_675 .
C31 K1 C1 C2 127.89(19) . .
B1 K1 C1 C2 -89.5(2) . .
O3 K1 C1 B1 -172.52(14) . .
O2 K1 C1 B1 80.17(14) . .
O1 K1 C1 B1 -46.25(16) . .
C1 K1 C1 B1 -147.1(3) 5_675 .
C2 K1 C1 B1 -119.62(16) 5_675 .
C3 K1 C1 B1 -96.64(14) 5_675 .
C31 K1 C1 B1 -142.56(18) . .
O3 K1 C1 K1 -25.5(2) . 5_675
O2 K1 C1 K1 -132.78(17) . 5_675
O1 K1 C1 K1 100.80(17) . 5_675
C1 K1 C1 K1 0.0 5_675 5_675
C2 K1 C1 K1 27.43(15) 5_675 5_675
C3 K1 C1 K1 50.41(16) 5_675 5_675
C31 K1 C1 K1 4.5(2) . 5_675
B1 K1 C1 K1 147.1(3) . 5_675
C1 C1 C2 C3 -4.3(5) 5_675 .
B1 C1 C2 C3 175.3(3) . .
K1 C1 C2 C3 61.0(3) 5_675 .
K1 C1 C2 C3 -95.5(3) . .
C1 C1 C2 C7 179.5(3) 5_675 .
B1 C1 C2 C7 -0.88(19) . .
K1 C1 C2 C7 -115.23(14) 5_675 .
K1 C1 C2 C7 88.35(17) . .
C1 C1 C2 K1 -65.2(3) 5_675 5_675
B1 C1 C2 K1 114.36(14) . 5_675
K1 C1 C2 K1 -156.42(11) . 5_675
C7 C2 C3 C4 -1.0(3) . .
C1 C2 C3 C4 -176.5(3) . .
K1 C2 C3 C4 -119.9(2) 5_675 .
C7 C2 C3 K1 118.9(2) . 5_675
C1 C2 C3 K1 -56.6(3) . 5_675
C2 C3 C4 C5 0.1(4) . .
K1 C3 C4 C5 -80.7(3) 5_675 .
C3 C4 C5 C6 0.2(4) . .
C4 C5 C6 C7 0.5(4) . .
C5 C6 C7 C2 -1.3(4) . .
C5 C6 C7 B1 174.5(4) . .
C3 C2 C7 C6 1.6(3) . .
C1 C2 C7 C6 178.9(2) . .
K1 C2 C7 C6 105.6(2) 5_675 .
C3 C2 C7 B1 -176.5(2) . .
C1 C2 C7 B1 0.81(17) . .
K1 C2 C7 B1 -72.54(16) 5_675 .
C1 B1 C7 C6 -177.2(5) . .
C8 B1 C7 C6 0.6(6) . .
K1 B1 C7 C6 123.0(5) . .
C1 B1 C7 C2 -0.80(17) . .
C8 B1 C7 C2 177.0(3) . .
K1 B1 C7 C2 -60.66(16) . .
C1 B1 C8 C13 -127.2(3) . .
C7 B1 C8 C13 56.2(3) . .
K1 B1 C8 C13 -72.8(2) . .
C1 B1 C8 C9 57.0(4) . .
C7 B1 C8 C9 -119.6(3) . .
K1 B1 C8 C9 111.4(2) . .
C13 C8 C9 C10 -0.6(3) . .
B1 C8 C9 C10 175.3(2) . .
C13 C8 C9 C14 -176.2(2) . .
B1 C8 C9 C14 -0.2(3) . .
C8 C9 C10 C11 -0.2(4) . .
C14 C9 C10 C11 175.3(3) . .
C9 C10 C11 C12 0.6(4) . .
C9 C10 C11 C17' 178.0(3) . .
C9 C10 C11 C17 -167.2(5) . .
C10 C11 C12 C13 -0.1(4) . .
C17' C11 C12 C13 -176.9(4) . .
C17 C11 C12 C13 170.9(4) . .
C11 C12 C13 C8 -0.7(4) . .
C11 C12 C13 C20 179.0(3) . .
C9 C8 C13 C12 1.1(3) . .
B1 C8 C13 C12 -174.9(2) . .
C9 C8 C13 C20 -178.6(2) . .
B1 C8 C13 C20 5.4(3) . .
C10 C9 C14 C15 30.4(4) . .
C8 C9 C14 C15 -154.1(3) . .
C10 C9 C14 C16 -94.9(3) . .
C8 C9 C14 C16 80.7(3) . .
C10 C11 C17 C19 -68.3(8) . .
C12 C11 C17 C19 122.9(6) . .
C17' C11 C17 C19 -36.7(7) . .
C10 C11 C17 C18 48.6(18) . .
C12 C11 C17 C18 -120.1(16) . .
C17' C11 C17 C18 80.2(19) . .
C10 C11 C17' C19' -145.1(5) . .
C12 C11 C17' C19' 31.8(8) . .
C17 C11 C17' C19' 58.3(8) . .
C10 C11 C17' C18' 96.2(10) . .
C12 C11 C17' C18' -86.9(10) . .
C17 C11 C17' C18' -60.4(14) . .
C12 C13 C20 C22 66.6(3) . .
C8 C13 C20 C22 -113.7(3) . .
C12 C13 C20 C21 -57.6(3) . .
C8 C13 C20 C21 122.1(2) . .
C26 O1 C23 C24 -28.1(4) . .
K1 O1 C23 C24 147.0(2) . .
O1 C23 C24 C25 15.0(4) . .
C23 C24 C25 C26 3.2(5) . .
C23 O1 C26 C25 30.2(4) . .
K1 O1 C26 C25 -145.0(3) . .
C24 C25 C26 O1 -20.3(5) . .
C30 O2 C27 C28 24.4(5) . .
K1 O2 C27 C28 -145.3(3) . .
O2 C27 C28 C29 -23.5(5) . .
C27 C28 C29 C30 14.3(5) . .
C27 O2 C30 C29 -15.3(5) . .
K1 O2 C30 C29 155.4(3) . .
C28 C29 C30 O2 0.4(5) . .
C34 O3 C31 C32 22.7(8) . .
K1 O3 C31 C32 -145.6(5) . .
C34 O3 C31 K1 168.3(4) . .
O3 K1 C31 C32 69.4(7) . .
O2 K1 C31 C32 63.2(9) . .
O1 K1 C31 C32 169.2(8) . .
C1 K1 C31 C32 -66.1(8) 5_675 .
C1 K1 C31 C32 -68.2(8) . .
C2 K1 C31 C32 -86.2(8) 5_675 .
C3 K1 C31 C32 -110.9(8) 5_675 .
B1 K1 C31 C32 -100.5(7) . .
O2 K1 C31 O3 -6.2(4) . .
O1 K1 C31 O3 99.8(4) . .
C1 K1 C31 O3 -135.5(3) 5_675 .
C1 K1 C31 O3 -137.6(3) . .
C2 K1 C31 O3 -155.6(4) 5_675 .
C3 K1 C31 O3 179.7(4) 5_675 .
B1 K1 C31 O3 -169.90(19) . .
O3 C31 C32 C33 -13.9(9) . .
K1 C31 C32 C33 -66.0(10) . .
C31 C32 C33 C34 0.6(8) . .
C31 O3 C34 C33 -20.9(6) . .
K1 O3 C34 C33 138.1(4) . .
C32 C33 C34 O3 12.4(6) . .
C38 O4 C35 C36 10.9(10) . .
O4 C35 C36 C37 15.8(8) . .
C35 C36 C37 C38 -37.7(9) . .
C35 O4 C38 C37 -33.5(11) . .
C36 C37 C38 O4 43.5(11) . .
